data_2008810
loop_
_publ_author_name
'Kitamura, Yoichi'
'Azuma, Nagao'
'Matsuda, Taro'
'Tanabe, Yoichi'

_publ_section_title
;
 Tetrakis(methylamine-<i>N</i>)(oxalato-<i>O</i>^1^,<i>O</i>^2^)cobalt(III)
 perchlorate and
 tetrakis(ethylamine-<i>N</i>)(oxalato-<i>O</i>^1^,<i>O</i>^2^)cobalt(III)
 perchlorate monohydrate
;
_journal_issue 8
_journal_name_full 'Acta Crystallographica Section C'
_journal_page_first 1267
_journal_page_last 1270
_journal_paper_doi 10.1107/S0108270199005594
_journal_volume 55
_journal_year 1999
_chemical_formula_analytical 'C6 H20 Cl1 Co1 N4 O8'
_chemical_formula_moiety '[Co(C2 O4 )(CH5 N )4 , ClO4 '
_chemical_formula_structural 'C6 H20 Cl1 Co1 N4 O8'
_chemical_formula_sum 'C6 H20 Cl Co N4 O8'
_chemical_formula_weight 370.63
_chemical_name_common Tetrakis(methylamine)oxalatocobalt(III)
_space_group_IT_number 29
_symmetry_cell_setting orthorhombic
_symmetry_space_group_name_Hall 'P 2c -2ac'
_symmetry_space_group_name_H-M 'P c a 21'
_audit_creation_method 'from TEXRAY.INF file'
_cell_angle_alpha 90
_cell_angle_beta 90
_cell_angle_gamma 90
_cell_formula_units_Z 4
_cell_length_a 10.780(3)
_cell_length_b 11.004(3)
_cell_length_c 12.108(2)
_cell_measurement_reflns_used 25
_cell_measurement_temperature 298.2
_cell_measurement_theta_max 12.8
_cell_measurement_theta_min 12.1
_cell_volume 1436.3(6)
_computing_cell_refinement 'MSC/AFC Diffractometer Control'
_computing_data_collection 'MSC/AFC Diffractometer Control (Molecular Structure Corporation, 1988)'
_computing_data_reduction 'TEXSAN (Molecular Structure Corporation, 1989)'
_computing_molecular_graphics TEXSAN
_computing_publication_material TEXSAN
_computing_structure_refinement TEXSAN
_computing_structure_solution TEXSAN
_diffrn_ambient_temperature 298.2
_diffrn_measurement_device_type 'Rigaku AFC5R'
_diffrn_measurement_method \w-2\q
_diffrn_radiation_monochromator graphite
_diffrn_radiation_source 'Rigaku rotating anode'
_diffrn_radiation_type 'Mo K\a'
_diffrn_radiation_wavelength 0.7107
_diffrn_reflns_av_R_equivalents 0.00
_diffrn_reflns_av_sigmaI/netI 0.000
_diffrn_reflns_limit_h_max 15
_diffrn_reflns_limit_h_min 0
_diffrn_reflns_limit_k_max 15
_diffrn_reflns_limit_k_min 0
_diffrn_reflns_limit_l_max 17
_diffrn_reflns_limit_l_min 0
_diffrn_reflns_number 2393
_diffrn_reflns_reduction_process 'Lp corrections applied'
_diffrn_reflns_theta_max 27.5
_diffrn_reflns_theta_min 2.35
_diffrn_standards_decay_% 0.17
_diffrn_standards_interval_count 150
_diffrn_standards_number 3
_exptl_absorpt_coefficient_mu 1.418
_exptl_absorpt_correction_T_max 0.932
_exptl_absorpt_correction_T_min 0.748
_exptl_absorpt_correction_type \y-scans
_exptl_absorpt_process_details '(North et al., 1968)'
_exptl_crystal_colour red
_exptl_crystal_density_diffrn 1.714
_exptl_crystal_density_meas ?
_exptl_crystal_description prismatic
_exptl_crystal_F_000 768.00
_exptl_crystal_size_max 0.330
_exptl_crystal_size_mid 0.300
_exptl_crystal_size_min 0.050
_refine_diff_density_max 0.62
_refine_diff_density_min -0.59
_refine_ls_abs_structure_details
;
?
;
_refine_ls_extinction_coef 0.00000
_refine_ls_extinction_method Zachariasen_type_2_Gaussian_isotropic
_refine_ls_goodness_of_fit_ref 1.287
_refine_ls_hydrogen_treatment noref
_refine_ls_matrix_type full
_refine_ls_number_parameters 180
_refine_ls_number_reflns 2182
_refine_ls_number_restraints 0
_refine_ls_R_factor_gt 0.064
_refine_ls_shift/su_max 0.0022
_refine_ls_structure_factor_coef Fsqd
_refine_ls_weighting_details 'w = 1/\s^2^(Fo^2^)'
_refine_ls_weighting_scheme sigma
_refine_ls_wR_factor_ref 0.048
_reflns_number_gt 2182
_reflns_number_total 2393
_reflns_observed_criterion I>0
_cod_data_source_file oa1068.cif
_cod_data_source_block 1
_cod_depositor_comments
;
The following automatic conversions were performed:

'_exptl_crystal_density_meas' value 'not measured' was changed to '?'
- the value is perceived as not measured.

Automatic conversion script
Id: cif_fix_values 3008 2015-01-20 13:52:24Z robertas 
;
_cod_original_cell_volume 1436.0(10)
_cod_original_sg_symbol_H-M 'P c a 21 '
_cod_original_formula_sum 'C6 H20 Cl1 Co1 N4 O8 '
_cod_database_code 2008810

loop_
_symmetry_equiv_pos_as_xyz
'  +x,  +y,  +z'
'  -x,  -y,1/2+z'
'1/2-x,  +y,1/2+z'
'1/2+x,  -y,  +z'

loop_
_atom_site_aniso_label
_atom_site_aniso_U_11
_atom_site_aniso_U_22
_atom_site_aniso_U_33
_atom_site_aniso_U_12
_atom_site_aniso_U_13
_atom_site_aniso_U_23
Co 0.0288(3) 0.0288(3) 0.0208(3) 0.0022(3) -0.0024(4) -0.0010(4)
Cl 0.0790(10) 0.0440(10) 0.0500(10) 0.0080(10) -0.0100(10) 0.0016(9)
O1 0.0240(10) 0.036(2) 0.0230(10) -0.0020(10) 0.0030(10) -0.0030(10)
O2 0.039(2) 0.050(2) 0.036(2) -0.016(2) -0.0020(10) -0.009(2)
O3 0.0300(10) 0.031(2) 0.0260(10) -0.0050(10) 0.0000(10) 0.0040(10)
O4 0.043(2) 0.061(2) 0.0220(10) -0.007(2) 0.0060(10) -0.002(2)
O5 0.225(9) 0.041(3) 0.083(5) 0.019(4) 0.011(5) 0.003(3)
O6 0.153(7) 0.210(10) 0.113(7) 0.117(7) 0.055(6) 0.056(6)
O7 0.139(7) 0.105(5) 0.092(5) 0.014(4) -0.018(4) 0.051(4)
O8 0.185(8) 0.240(10) 0.099(6) -0.120(8) -0.053(6) -0.012(7)
N1 0.040(2) 0.052(3) 0.024(2) 0.011(2) 0.001(2) -0.001(2)
N2 0.034(2) 0.033(2) 0.025(2) 0.0010(10) 0.001(2) 0.000(2)
N3 0.042(2) 0.037(2) 0.030(2) -0.003(2) -0.009(2) -0.001(2)
N4 0.044(2) 0.036(2) 0.037(3) 0.007(2) -0.006(2) 0.000(2)
C1 0.035(3) 0.031(3) 0.025(2) 0.003(2) 0.002(2) 0.001(2)
C2 0.027(2) 0.026(2) 0.025(2) 0.005(2) 0.001(2) 0.002(2)
C3 0.051(3) 0.052(4) 0.034(3) 0.004(3) 0.006(3) 0.003(3)
C4 0.046(3) 0.033(3) 0.063(5) -0.005(2) 0.009(3) 0.006(3)
C5 0.037(3) 0.061(4) 0.048(3) -0.016(3) -0.003(2) 0.005(3)
C6 0.094(6) 0.043(4) 0.048(4) 0.014(4) -0.001(4) 0.006(3)

loop_
_atom_site_label
_atom_site_fract_x
_atom_site_fract_y
_atom_site_fract_z
_atom_site_U_iso_or_equiv
_atom_site_thermal_displace_type
_atom_site_calc_flag
_atom_site_calc_attached_atom
_atom_site_occupancy
Co 0.12990(10) 0.19060(10) 0.00000 0.0262(3) Uani . . 1.000
Cl 0.6636(2) 0.4249(2) 0.1926(2) 0.0580(10) Uani . . 1.000
O1 -0.0208(3) 0.1082(3) -0.0365(3) 0.0280(10) Uani . . 1.000
O2 -0.1110(4) 0.0219(4) -0.1815(4) 0.042(2) Uani . . 1.000
O3 0.1650(4) 0.1858(4) -0.1518(3) 0.029(2) Uani . . 1.000
O4 0.0943(4) 0.0994(4) -0.3069(3) 0.042(2) Uani . . 1.000
O5 0.6448(9) 0.5469(5) 0.2105(6) 0.116(5) Uani . . 1.000
O6 0.7571(9) 0.4150(9) 0.1156(7) 0.160(8) Uani . . 1.000
O7 0.6908(7) 0.3706(6) 0.2941(6) 0.112(5) Uani . . 1.000
O8 0.5559(9) 0.3762(9) 0.1516(8) 0.175(8) Uani . . 1.000
N1 0.0835(5) 0.1831(5) 0.1610(4) 0.039(2) Uani . . 1.000
N2 0.2232(4) 0.0357(4) 0.0170(4) 0.031(2) Uani . . 1.000
N3 0.2845(5) 0.2747(4) 0.0421(4) 0.037(2) Uani . . 1.000
N4 0.0414(5) 0.3473(4) -0.0181(4) 0.039(2) Uani . . 1.000
C1 -0.0268(5) 0.0795(5) -0.1394(4) 0.031(2) Uani . . 1.000
C2 0.0866(5) 0.1236(5) -0.2079(4) 0.026(2) Uani . . 1.000
C3 -0.0407(6) 0.2093(6) 0.1961(5) 0.046(3) Uani . . 1.000
C4 0.1598(6) -0.0837(5) 0.0226(7) 0.047(4) Uani . . 1.000
C5 0.3824(6) 0.2842(7) -0.0432(5) 0.049(3) Uani . . 1.000
C6 0.0961(8) 0.4383(6) -0.0940(6) 0.062(5) Uani . . 1.000
H1 0.10148 0.10283 0.18520 0.04632 Uiso . . 1.000
H2 0.13608 0.23890 0.19836 0.04632 Uiso . . 1.000
H3 -0.06195 0.28983 0.17506 0.05502 Uiso . . 1.000
H4 -0.09643 0.15368 0.16227 0.05502 Uiso . . 1.000
H5 -0.04610 0.20172 0.27408 0.05502 Uiso . . 1.000
H6 0.27842 0.03131 -0.04408 0.03697 Uiso . . 1.000
H7 0.26959 0.04309 0.08335 0.03697 Uiso . . 1.000
H8 0.10434 -0.08444 0.08357 0.05690 Uiso . . 1.000
H9 0.11465 -0.09696 -0.04372 0.05690 Uiso . . 1.000
H10 0.21971 -0.14625 0.03151 0.05690 Uiso . . 1.000
H11 0.26302 0.35498 0.06374 0.04406 Uiso . . 1.000
H12 0.31884 0.23256 0.10332 0.04406 Uiso . . 1.000
H13 0.40745 0.20502 -0.06519 0.05822 Uiso . . 1.000
H14 0.35095 0.32689 -0.10542 0.05822 Uiso . . 1.000
H15 0.45162 0.32673 -0.01386 0.05822 Uiso . . 1.000
H16 -0.03957 0.32936 -0.04432 0.04679 Uiso . . 1.000
H17 0.03598 0.38388 0.05282 0.04679 Uiso . . 1.000
H18 0.17694 0.45928 -0.06918 0.07381 Uiso . . 1.000
H19 0.10109 0.40500 -0.16625 0.07381 Uiso . . 1.000
H20 0.04543 0.50887 -0.09519 0.07381 Uiso . . 1.000

loop_
_atom_type_symbol
_atom_type_scat_dispersion_real
_atom_type_scat_dispersion_imag
_atom_type_scat_source
C 0.002 0.002 'International Tables Vol IV Table 2.2A'
H 0.000 0.000 'International Tables Vol IV Table 2.2A'
Cl 0.132 0.159 'International Tables Vol IV Table 2.2A'
Co 0.299 0.973 'International Tables Vol IV Table 2.2A'
N 0.004 0.003 'International Tables Vol IV Table 2.2A'
O 0.008 0.006 'International Tables Vol IV Table 2.2A'

loop_
_geom_angle_atom_site_label_1
_geom_angle_atom_site_label_2
_geom_angle_atom_site_label_3
_geom_angle
_geom_angle_publ_flag
O1 Co O3 86.1(2) yes
O1 Co N1 89.6(2) no
O1 Co N2 92.7(2) no
O1 Co N3 178.4(2) no
O1 Co N4 88.7(2) no
O3 Co N1 175.2(2) no
O3 Co N2 88.6(2) no
O3 Co N3 95.5(2) yes
O3 Co N4 90.8(2) no
N1 Co N2 89.4(2) no
N1 Co N3 88.8(2) no
N1 Co N4 91.3(2) no
N2 Co N3 87.0(2) no
N2 Co N4 178.4(2) no
N3 Co N4 91.5(2) no
O5 Cl O6 107.0(5) no
O5 Cl O7 108.0(5) no
O5 Cl O8 108.3(6) no
O6 Cl O7 114.0(5) no
O6 Cl O8 110.1(6) no
O7 Cl O8 109.2(6) no
Co O1 C1 112.5(4) no
Co O3 C2 113.6(3) no
Co N1 C3 120.6(4) yes
Co N2 C4 122.0(3) yes
Co N3 C5 117.1(4) yes
Co N4 C6 117.7(4) yes
O1 C1 O2 124.8(5) no
O1 C1 C2 113.6(5) no
O2 C1 C2 121.6(5) no
O3 C2 O4 125.9(5) no
O3 C2 C1 113.7(5) no
O4 C2 C1 120.4(5) no
Co N1 H1 106.61 no
Co N1 H2 106.61 no
C3 N1 H1 106.62 no
C3 N1 H2 106.62 no
H1 N1 H2 109.46 no
Co N2 H6 106.24 no
Co N2 H7 106.24 no
C4 N2 H6 106.26 no
C4 N2 H7 106.25 no
H6 N2 H7 109.46 no
Co N3 H11 107.54 no
Co N3 H12 107.54 no
C5 N3 H11 107.54 no
C5 N3 H12 107.54 no
H11 N3 H12 109.46 no
Co N4 H16 107.38 no
Co N4 H17 107.38 no
C6 N4 H16 107.38 no
C6 N4 H17 107.38 no
H16 N4 H17 109.46 no
N1 C3 H3 109.47 no
N1 C3 H4 109.47 no
N1 C3 H5 109.47 no
H3 C3 H4 109.47 no
H3 C3 H5 109.47 no
H4 C3 H5 109.47 no
N2 C4 H8 109.48 no
N2 C4 H9 109.48 no
N2 C4 H10 109.47 no
H8 C4 H9 109.48 no
H8 C4 H10 109.47 no
H9 C4 H10 109.46 no
N3 C5 H13 109.47 no
N3 C5 H14 109.47 no
N3 C5 H15 109.47 no
H13 C5 H14 109.47 no
H13 C5 H15 109.47 no
H14 C5 H15 109.47 no
N4 C6 H18 109.47 no
N4 C6 H19 109.46 no
N4 C6 H20 109.47 no
H18 C6 H19 109.47 no
H18 C6 H20 109.48 no
H19 C6 H20 109.48 no

loop_
_geom_bond_atom_site_label_1
_geom_bond_atom_site_label_2
_geom_bond_site_symmetry_1
_geom_bond_site_symmetry_2
_geom_bond_distance
_geom_bond_publ_flag
Co O1 . . 1.912(4) yes
Co O3 . . 1.877(4) yes
Co N1 . . 2.015(5) yes
Co N2 . . 1.990(4) yes
Co N3 . . 1.973(5) yes
Co N4 . . 1.983(5) yes
Cl O5 . . 1.375(6) no
Cl O6 . . 1.377(8) no
Cl O7 . . 1.399(7) no
Cl O8 . . 1.371(8) no
O1 C1 . . 1.287(6) yes
O2 C1 . . 1.220(7) yes
O3 C2 . . 1.282(6) yes
O4 C2 . . 1.230(7) yes
N1 C3 . . 1.435(8) yes
N2 C4 . . 1.483(7) yes
N3 C5 . . 1.480(8) yes
N4 C6 . . 1.481(9) yes
C1 C2 . . 1.555(7) yes
N1 H1 . . 0.950 no
N1 H2 . . 0.950 no
N2 H6 . . 0.950 no
N2 H7 . . 0.950 no
N3 H11 . . 0.950 no
N3 H12 . . 0.950 no
N4 H16 . . 0.950 no
N4 H17 . . 0.950 no
C3 H3 . . 0.950 no
C3 H4 . . 0.950 no
C3 H5 . . 0.950 no
C4 H8 . . 0.950 no
C4 H9 . . 0.950 no
C4 H10 . . 0.950 no
C5 H13 . . 0.950 no
C5 H14 . . 0.950 no
C5 H15 . . 0.950 no
C6 H18 . . 0.950 no
C6 H19 . . 0.950 no
C6 H20 . . 0.950 no

loop_
_geom_contact_atom_site_label_1
_geom_contact_atom_site_label_2
_geom_contact_distance
_geom_contact_site_symmetry_2
_geom_contact_publ_flag
O1 N2 3.247(6) 4_455 no
O1 C4 3.528(7) 4_455 no
O2 N1 2.968(7) 2_554 no
O2 N2 3.061(6) 4_455 no
O2 O3 3.344(6) 4_455 no
O2 C3 3.368(8) 2_554 no
O2 C4 3.560(8) 4_455 no
O3 N1 3.534(7) 3_554 no
O4 N3 2.962(6) 3_554 no
O4 N2 2.985(6) 3_554 no
O4 C4 3.435(8) 2_554 no
O4 C3 3.446(8) 2_554 no
O4 O8 3.490(10) 3_554 no
O4 C5 3.520(8) 3_554 no
O5 N1 3.102(8) 4_565 no
O5 N4 3.202(9) 4_565 no
O5 N3 3.206(9) 4_565 no
O5 C3 3.350(10) 4_565 no
O5 C5 3.526(9) 2_665 no
O6 C3 3.290(10) 1_655 no
O6 C6 3.470(10) 4_565 no
O6 N3 3.540(10) 4_565 no
O6 N4 3.550(10) 1_655 no
O7 N4 3.392(9) 3_555 no
O7 C6 3.400(10) 3_665 no
O7 C6 3.460(10) 3_555 no
O7 C3 3.600(10) 1_655 no
O8 C5 3.180(10) 1_555 no
O8 N3 3.401(9) 1_555 no
O8 C6 3.560(10) 3_555 no
N2 C1 3.529(7) 4_555 no
Cl H17 3.030 4_565 no
Cl H11 3.074 4_565 no
Cl H3 3.318 1_655 no
Cl H19 3.333 3_555 no
Cl H18 3.419 4_565 no
Cl H20 3.540 3_555 no
Cl H15 3.555 1_555 no
Cl H19 3.586 2_665 no
Cl H18 3.592 2_665 no
O1 H6 2.656 4_455 no
O1 H10 2.946 4_455 no
O1 H7 3.160 4_455 no
O1 H13 3.550 4_455 no
O2 H1 2.121 2_554 no
O2 H6 2.129 4_455 no
O2 H13 2.874 4_455 no
O2 H8 2.927 2_554 no
O2 H5 3.036 2_554 no
O2 H2 3.229 2_554 no
O2 H7 3.397 2_554 no
O2 H10 3.443 4_455 no
O2 H9 3.494 4_455 no
O2 H4 3.509 2_554 no
O2 H7 3.529 4_455 no
O3 H2 2.869 3_554 no
O3 H12 3.014 3_554 no
O6 H11 2.609 4_565 no
O6 H18 2.769 4_565 no
O6 H16 3.073 1_655 no
O6 H17 3.120 1_655 no
O6 H10 3.154 4_555 no
O6 H4 3.329 1_655 no
O6 H17 3.341 4_565 no
O6 H20 3.525 4_565 no
O7 H16 2.587 3_555 no
O7 H18 2.877 2_665 no
O7 H3 3.158 1_655 no
O7 H19 3.206 3_555 no
O7 H20 3.256 3_555 no
O7 H19 3.371 2_665 no
O7 H5 3.399 1_655 no
O7 H20 3.412 2_665 no
O7 H14 3.573 2_665 no
O8 H15 2.361 1_555 no
O8 H19 2.798 3_555 no
O8 H17 2.906 4_565 no
O8 H12 3.061 1_555 no
O8 H20 3.246 4_565 no
O8 H11 3.340 1_555 no
O8 H8 3.355 4_555 no
O8 H10 3.411 4_555 no
O8 H18 3.482 4_565 no
C5 H2 3.174 3_554 no
C5 H9 3.242 4_555 no
C5 H8 3.593 4_555 no
C6 H15 3.171 4_465 no
H1 H13 3.226 3_555 no
H1 H14 3.573 3_555 no
H2 H14 2.569 3_555 no
H2 H13 2.925 3_555 no
H3 H10 3.325 4_455 no
H3 H14 3.522 3_555 no
H3 H20 3.561 2_565 no
H4 H10 2.538 4_455 no
H4 H7 2.773 4_455 no
H4 H8 3.449 4_455 no
H4 H6 3.494 4_455 no
H5 H13 2.454 3_555 no
H5 H9 2.596 2_555 no
H5 H14 2.907 3_555 no
H5 H15 3.086 3_555 no
H5 H20 3.556 2_565 no
H8 H13 3.084 4_455 no
H8 H15 3.348 4_455 no
H8 H12 3.491 4_455 no
H9 H13 2.544 4_455 no
H9 H15 3.100 4_455 no
H10 H16 3.411 4_555 no

loop_
_geom_hbond_atom_site_label_D
_geom_hbond_atom_site_label_H
_geom_hbond_atom_site_label_A
_geom_hbond_site_symmetry_D
_geom_hbond_site_symmetry_H
_geom_hbond_site_symmetry_A
_geom_hbond_distance_DH
_geom_hbond_distance_HA
_geom_hbond_distance_DA
_geom_hbond_angle_DHA
_geom_hbond_publ_flag
N1 H1 O2 2_554 2_554 1_555 0.950 2.121 2.968(7) 147.7 yes
N3 H12 O4 3_554 3_554 1_555 0.950 2.051 2.962(6) 160.2 yes
N2 H7 O4 3_554 3_554 1_555 0.950 2.074 2.985(6) 160.0 yes
N2 H6 O2 4_455 4_455 1_555 0.950 2.129 3.061(6) 166.5 no
N1 H2 O5 4_565 4_565 1_555 0.950 2.363 3.102(8) 134.3 no
N4 H17 O5 4_565 4_565 1_555 0.950 2.366 3.202(9) 146.6 no
N3 H11 O5 4_565 4_565 1_555 0.950 2.438 3.206(9) 137.8 no

loop_
_geom_torsion_atom_site_label_1
_geom_torsion_atom_site_label_2
_geom_torsion_atom_site_label_3
_geom_torsion_atom_site_label_4
_geom_torsion
_geom_torsion_publ_flag
Co O1 C1 O2 176.6(5) no
Co O1 C1 C2 -2.4(6) no
Co O3 C2 O4 -174.3(5) no
Co O3 C2 C1 6.7(6) no
O1 Co O3 C2 -6.6(4) no
O1 Co N1 C3 -43.3(5) no
O1 Co N2 C4 -12.6(5) no
O1 Co N3 C5 158(6) no
O1 Co N4 C6 -126.4(5) no
O1 C1 C2 O3 -2.9(7) no
O1 C1 C2 O4 178.0(5) no
O2 C1 C2 O3 178.1(5) no
O2 C1 C2 O4 -1.0(9) no
O3 Co O1 C1 4.8(4) no
O3 Co N1 C3 -70(3) no
O3 Co N2 C4 -98.6(5) no
O3 Co N3 C5 -11.6(5) no
O3 Co N4 C6 -40.4(5) no
N1 Co O1 C1 -173.0(4) no
N1 Co O3 C2 20(3) no
N1 Co N2 C4 77.0(5) no
N1 Co N3 C5 166.2(5) no
N1 Co N4 C6 144.0(5) no
N2 Co O1 C1 -83.6(4) no
N2 Co O3 C2 86.3(4) no
N2 Co N1 C3 -136.0(5) no
N2 Co N3 C5 76.7(5) no
N2 Co N4 C6 26(8) no
N3 Co O1 C1 -164(6) no
N3 Co O3 C2 173.1(4) no
N3 Co N1 C3 137.0(5) no
N3 Co N2 C4 165.9(5) no
N3 Co N4 C6 55.2(5) no
N4 Co O1 C1 95.6(4) no
N4 Co O3 C2 -95.2(4) no
N4 Co N1 C3 45.4(5) no
N4 Co N2 C4 -165(8) no
N4 Co N3 C5 -102.5(5) no
